data_4329761
loop_
_publ_author_name
'Tareq M. A. Al-Shboul'
'Gritt Volland'
'Helmar G\"orls'
'Sven Krieck'
'Matthias Westerhausen'

_publ_contact_author
;
      Matthias Westerhausen
      Institut f\"ur anorganische und analytische Chemie
      Friedrich-Schiller-Universit\"at Jena
      August-Bebel-Str. 2
      07743 Jena
      Germany
;
_publ_contact_author_email m.we@uni-jena.de
_publ_contact_author_fax '03641 948 102'
_publ_contact_author_phone '03641 948 110'
_publ_section_title
;
 Oxidation Products of Calcium and Strontium Bis(diphenylphosphanide)
;
_journal_name_full 'Inorganic Chemistry'
_journal_page_first 7903
_journal_page_last 7912
_journal_paper_doi 10.1021/ic300975s
_journal_volume 51
_journal_year 2012
_chemical_formula_moiety 'C36 H42 Ca O3 P2 S4'
_chemical_formula_sum 'C36 H42 Ca O3 P2 S4'
_chemical_formula_weight 752.96
_space_group_IT_number 14
_symmetry_cell_setting monoclinic
_symmetry_space_group_name_Hall '-P 2ybc'
_symmetry_space_group_name_H-M 'P 1 21/c 1'
_atom_sites_solution_hydrogens geom
_atom_sites_solution_primary direct
_atom_sites_solution_secondary difmap
_audit_creation_method SHELXL-97
_cell_angle_alpha 90.00
_cell_angle_beta 108.126(2)
_cell_angle_gamma 90.00
_cell_formula_units_Z 4
_cell_length_a 20.0027(6)
_cell_length_b 12.9986(5)
_cell_length_c 15.7385(5)
_cell_measurement_reflns_used 25959
_cell_measurement_temperature 183(2)
_cell_measurement_theta_max 27.49
_cell_measurement_theta_min 3.80
_cell_volume 3889.0(2)
_computing_cell_refinement DENZO
_computing_data_collection COLLECT
_computing_data_reduction DENZO
_computing_molecular_graphics SHELXTL/PC
_computing_publication_material SHELXL-97
_computing_structure_refinement 'SHELXL-97 (Sheldrick, 1997)'
_computing_structure_solution 'SHELXS-97 (Sheldrick, 1990)'
_diffrn_ambient_temperature 183(2)
_diffrn_measured_fraction_theta_full 0.986
_diffrn_measured_fraction_theta_max 0.986
_diffrn_measurement_device_type KappaCCD
_diffrn_measurement_method '\f - + \o -scan'
_diffrn_radiation_monochromator graphite
_diffrn_radiation_source 'fine-focus sealed tube'
_diffrn_radiation_type MoK\a
_diffrn_radiation_wavelength 0.71073
_diffrn_reflns_av_R_equivalents 0.0582
_diffrn_reflns_av_sigmaI/netI 0.0673
_diffrn_reflns_limit_h_max 25
_diffrn_reflns_limit_h_min -23
_diffrn_reflns_limit_k_max 16
_diffrn_reflns_limit_k_min -13
_diffrn_reflns_limit_l_max 19
_diffrn_reflns_limit_l_min -20
_diffrn_reflns_number 25959
_diffrn_reflns_theta_full 27.49
_diffrn_reflns_theta_max 27.49
_diffrn_reflns_theta_min 3.80
_exptl_absorpt_coefficient_mu 0.491
_exptl_absorpt_correction_type none
_exptl_crystal_colour colourless
_exptl_crystal_density_diffrn 1.286
_exptl_crystal_description prism
_exptl_crystal_F_000 1584
_exptl_crystal_size_max 0.05
_exptl_crystal_size_mid 0.05
_exptl_crystal_size_min 0.04
_refine_diff_density_max 0.690
_refine_diff_density_min -0.385
_refine_diff_density_rms 0.065
_refine_ls_extinction_method none
_refine_ls_goodness_of_fit_ref 1.018
_refine_ls_hydrogen_treatment constr
_refine_ls_matrix_type full
_refine_ls_number_parameters 408
_refine_ls_number_reflns 8806
_refine_ls_number_restraints 0
_refine_ls_restrained_S_all 1.018
_refine_ls_R_factor_all 0.0961
_refine_ls_R_factor_gt 0.0522
_refine_ls_shift/su_max 0.001
_refine_ls_shift/su_mean 0.000
_refine_ls_structure_factor_coef Fsqd
_refine_ls_weighting_details 'calc w=1/[\s^2^(Fo^2^)+(0.0611P)^2^+2.4477P] where P=(Fo^2^+2Fc^2^)/3'
_refine_ls_weighting_scheme calc
_refine_ls_wR_factor_gt 0.1189
_refine_ls_wR_factor_ref 0.1381
_reflns_number_gt 5751
_reflns_number_total 8806
_reflns_threshold_expression >2sigma(I)
_cod_data_source_file ic300975s_si_001_4.cif
_cod_data_source_block FO3788
_cod_original_sg_symbol_H-M 'P 21/c'
_cod_database_code 4329761

loop_
_symmetry_equiv_pos_as_xyz
'x, y, z'
'-x, y+1/2, -z+1/2'
'-x, -y, -z'
'x, -y-1/2, z-1/2'

loop_
_atom_site_label
_atom_site_type_symbol
_atom_site_fract_x
_atom_site_fract_y
_atom_site_fract_z
_atom_site_U_iso_or_equiv
_atom_site_adp_type
_atom_site_occupancy
_atom_site_symmetry_multiplicity
_atom_site_calc_flag
_atom_site_refinement_flags
_atom_site_disorder_assembly
_atom_site_disorder_group
Ca1 Ca 0.24199(3) -0.05993(5) 0.66507(4) 0.03217(16) Uani 1 1 d . B .
S1 S 0.31667(4) 0.13514(6) 0.70629(5) 0.03662(19) Uani 1 1 d . . .
S2 S 0.34023(4) -0.03879(6) 0.56220(5) 0.0390(2) Uani 1 1 d . . .
S3 S 0.13269(4) -0.19947(6) 0.68714(6) 0.0399(2) Uani 1 1 d . . .
S4 S 0.24074(4) -0.25008(6) 0.56696(6) 0.03764(19) Uani 1 1 d . . .
P1 P 0.37453(4) 0.08978(6) 0.63019(5) 0.02910(17) Uani 1 1 d . . .
P2 P 0.16204(4) -0.29898(6) 0.60909(5) 0.03263(19) Uani 1 1 d . . .
O1 O 0.15289(12) 0.01815(17) 0.54243(15) 0.0464(6) Uani 1 1 d . B .
O2 O 0.18524(14) 0.0334(2) 0.75788(19) 0.0662(8) Uani 1 1 d . . .
O3 O 0.32178(11) -0.1263(2) 0.79876(15) 0.0501(6) Uani 1 1 d . . .
C1 C 0.38022(16) 0.1937(2) 0.55556(19) 0.0343(7) Uani 1 1 d . . .
C2 C 0.3792(2) 0.2956(3) 0.5816(2) 0.0487(9) Uani 1 1 d . . .
H2A H 0.3719 0.3116 0.6369 0.058 Uiso 1 1 calc R . .
C3 C 0.3888(3) 0.3740(3) 0.5265(3) 0.0687(12) Uani 1 1 d . . .
H3A H 0.3887 0.4437 0.5445 0.082 Uiso 1 1 calc R . .
C4 C 0.3984(3) 0.3507(4) 0.4461(3) 0.0785(15) Uani 1 1 d . . .
H4A H 0.4050 0.4044 0.4086 0.094 Uiso 1 1 calc R . .
C5 C 0.3983(3) 0.2512(3) 0.4198(2) 0.0714(13) Uani 1 1 d . . .
H5A H 0.4039 0.2358 0.3634 0.086 Uiso 1 1 calc R . .
C6 C 0.3903(2) 0.1717(3) 0.4749(2) 0.0504(9) Uani 1 1 d . . .
H6A H 0.3917 0.1022 0.4568 0.060 Uiso 1 1 calc R . .
C7 C 0.46640(15) 0.0763(2) 0.69760(19) 0.0322(6) Uani 1 1 d . . .
C8 C 0.50857(18) 0.0002(3) 0.6795(3) 0.0487(8) Uani 1 1 d . . .
H8A H 0.4890 -0.0493 0.6342 0.058 Uiso 1 1 calc R . .
C9 C 0.5796(2) -0.0032(3) 0.7280(3) 0.0650(11) Uani 1 1 d . . .
H9A H 0.6086 -0.0552 0.7154 0.078 Uiso 1 1 calc R . .
C10 C 0.60817(19) 0.0669(3) 0.7933(3) 0.0612(11) Uani 1 1 d . . .
H10A H 0.6569 0.0639 0.8257 0.073 Uiso 1 1 calc R . .
C11 C 0.56689(19) 0.1420(3) 0.8123(2) 0.0564(10) Uani 1 1 d . . .
H11A H 0.5869 0.1906 0.8583 0.068 Uiso 1 1 calc R . .
C12 C 0.49624(17) 0.1467(3) 0.7647(2) 0.0452(8) Uani 1 1 d . . .
H12A H 0.4678 0.1989 0.7780 0.054 Uiso 1 1 calc R . .
C13 C 0.18787(15) -0.4218(2) 0.6664(2) 0.0387(7) Uani 1 1 d . . .
C14 C 0.20301(16) -0.5040(2) 0.6191(2) 0.0414(8) Uani 1 1 d . . .
H14A H 0.1961 -0.4973 0.5569 0.050 Uiso 1 1 calc R . .
C15 C 0.22831(17) -0.5962(3) 0.6623(3) 0.0525(10) Uani 1 1 d . . .
H15A H 0.2375 -0.6527 0.6293 0.063 Uiso 1 1 calc R . .
C16 C 0.23986(19) -0.6053(3) 0.7522(3) 0.0581(10) Uani 1 1 d . . .
H16A H 0.2578 -0.6679 0.7817 0.070 Uiso 1 1 calc R . .
C17 C 0.2257(2) -0.5245(3) 0.8001(3) 0.0621(11) Uani 1 1 d . . .
H17A H 0.2345 -0.5311 0.8628 0.075 Uiso 1 1 calc R . .
C18 C 0.1986(2) -0.4328(3) 0.7572(3) 0.0545(9) Uani 1 1 d . . .
H18A H 0.1874 -0.3779 0.7903 0.065 Uiso 1 1 calc R . .
C19 C 0.08606(15) -0.3300(2) 0.5142(2) 0.0339(7) Uani 1 1 d . . .
C20 C 0.08700(17) -0.3239(3) 0.4268(2) 0.0442(8) Uani 1 1 d . . .
H20A H 0.1293 -0.3054 0.4152 0.053 Uiso 1 1 calc R . .
C21 C 0.02674(19) -0.3446(3) 0.3555(3) 0.0552(9) Uani 1 1 d . . .
H21A H 0.0282 -0.3407 0.2958 0.066 Uiso 1 1 calc R . .
C22 C -0.03472(19) -0.3706(3) 0.3716(3) 0.0554(10) Uani 1 1 d . . .
H22A H -0.0759 -0.3848 0.3232 0.067 Uiso 1 1 calc R . .
C23 C -0.03642(19) -0.3760(4) 0.4579(3) 0.0634(11) Uani 1 1 d . . .
H23A H -0.0790 -0.3940 0.4691 0.076 Uiso 1 1 calc R . .
C24 C 0.02301(18) -0.3556(3) 0.5286(3) 0.0536(10) Uani 1 1 d . . .
H24A H 0.0209 -0.3591 0.5879 0.064 Uiso 1 1 calc R . .
C25 C 0.1065(2) -0.0407(3) 0.4722(3) 0.0732(13) Uani 1 1 d . B .
H25A H 0.0763 -0.0849 0.4962 0.088 Uiso 1 1 calc R . .
H25B H 0.1339 -0.0854 0.4443 0.088 Uiso 1 1 calc R . .
C26 C 0.0630(3) 0.0310(4) 0.4057(4) 0.0996(19) Uani 1 1 d . . .
H26A H 0.0544 0.0033 0.3446 0.120 Uiso 0.50 1 calc PR A 1
H26B H 0.0170 0.0415 0.4159 0.120 Uiso 0.50 1 calc PR A 1
H26C H 0.0124 0.0142 0.3912 0.120 Uiso 0.50 1 calc PR A 2
H26D H 0.0761 0.0302 0.3501 0.120 Uiso 0.50 1 calc PR A 2
C27 C 0.0998(4) 0.1244(6) 0.4153(5) 0.0541(19) Uiso 0.50 1 d P B 1
H27A H 0.0672 0.1833 0.4085 0.065 Uiso 0.50 1 calc PR B 1
H27B H 0.1244 0.1303 0.3698 0.065 Uiso 0.50 1 calc PR B 1
C27A C 0.0801(6) 0.1373(8) 0.4540(8) 0.086(3) Uiso 0.50 1 d P B 2
H27C H 0.0762 0.1940 0.4107 0.103 Uiso 0.50 1 calc PR B 2
H27D H 0.0487 0.1516 0.4904 0.103 Uiso 0.50 1 calc PR B 2
C28 C 0.1532(3) 0.1222(3) 0.5104(4) 0.0832(15) Uani 1 1 d . . .
H28A H 0.2007 0.1412 0.5088 0.100 Uiso 0.50 1 calc PR B 1
H28B H 0.1390 0.1712 0.5499 0.100 Uiso 0.50 1 calc PR B 1
H28C H 0.1862 0.1296 0.4752 0.100 Uiso 0.50 1 calc PR B 2
H28D H 0.1662 0.1719 0.5606 0.100 Uiso 0.50 1 calc PR B 2
C29 C 0.1211(5) 0.1033(8) 0.7165(7) 0.075(3) Uiso 0.50 1 d P C 1
H29A H 0.1306 0.1552 0.6757 0.090 Uiso 0.50 1 calc PR C 1
H29B H 0.0787 0.0631 0.6845 0.090 Uiso 0.50 1 calc PR C 1
C30 C 0.1147(8) 0.1514(12) 0.8004(10) 0.117(5) Uiso 0.50 1 d P C 1
H30A H 0.1311 0.2236 0.8037 0.140 Uiso 0.50 1 calc PR C 1
H30B H 0.0645 0.1525 0.7972 0.140 Uiso 0.50 1 calc PR C 1
C31 C 0.1466(6) 0.1087(9) 0.8651(8) 0.088(3) Uiso 0.50 1 d P C 1
H31A H 0.1163 0.0567 0.8808 0.105 Uiso 0.50 1 calc PR C 1
H31B H 0.1618 0.1585 0.9150 0.105 Uiso 0.50 1 calc PR C 1
C29A C 0.1168(5) 0.0524(8) 0.7446(6) 0.065(2) Uiso 0.50 1 d P C 2
H29C H 0.0933 -0.0154 0.7391 0.078 Uiso 0.50 1 calc PR C 2
H29D H 0.0987 0.0858 0.6853 0.078 Uiso 0.50 1 calc PR C 2
C30A C 0.0923(5) 0.1098(9) 0.8023(7) 0.075(3) Uiso 0.50 1 d P C 2
H30C H 0.0648 0.0687 0.8328 0.090 Uiso 0.50 1 calc PR C 2
H30D H 0.0654 0.1713 0.7737 0.090 Uiso 0.50 1 calc PR C 2
C31A C 0.1851(4) 0.1416(7) 0.8779(5) 0.0564(19) Uiso 0.50 1 d P C 2
H31C H 0.2035 0.2067 0.8613 0.068 Uiso 0.50 1 calc PR C 2
H31D H 0.1890 0.1420 0.9422 0.068 Uiso 0.50 1 calc PR C 2
C32 C 0.2160(3) 0.0520(5) 0.8520(4) 0.109(2) Uani 1 1 d . C .
H32A H 0.2574 0.0980 0.8655 0.131 Uiso 0.50 1 calc PR D 1
H32B H 0.2283 -0.0124 0.8870 0.131 Uiso 0.50 1 calc PR D 1
H32C H 0.2673 0.0621 0.8661 0.131 Uiso 0.50 1 calc PR D 2
H32D H 0.2082 -0.0085 0.8860 0.131 Uiso 0.50 1 calc PR D 2
C33 C 0.39581(19) -0.1310(3) 0.8140(3) 0.0568(10) Uani 1 1 d . C .
H33A H 0.4189 -0.0656 0.8393 0.068 Uiso 0.50 1 calc PR E 1
H33B H 0.4066 -0.1463 0.7580 0.068 Uiso 0.50 1 calc PR E 1
H33C H 0.4148 -0.0614 0.8099 0.068 Uiso 0.50 1 calc PR E 2
H33D H 0.4065 -0.1758 0.7690 0.068 Uiso 0.50 1 calc PR E 2
C34 C 0.4189(4) -0.2197(7) 0.8815(6) 0.056(2) Uiso 0.50 1 d P C 1
H34A H 0.4431 -0.2730 0.8570 0.067 Uiso 0.50 1 calc PR C 1
H34B H 0.4525 -0.1935 0.9377 0.067 Uiso 0.50 1 calc PR C 1
C35 C 0.3632(5) -0.2614(8) 0.8988(6) 0.065(2) Uiso 0.50 1 d P C 1
C36 C 0.3048(4) -0.1659(6) 0.8785(5) 0.0424(15) Uiso 0.50 1 d P C 1
C34A C 0.4280(6) -0.1748(9) 0.9070(7) 0.077(3) Uiso 0.50 1 d P C 2
H34C H 0.4618 -0.2303 0.9065 0.092 Uiso 0.50 1 calc PR C 2
H34D H 0.4529 -0.1205 0.9491 0.092 Uiso 0.50 1 calc PR C 2
C35A C 0.3696(5) -0.2145(8) 0.9322(6) 0.067(2) Uiso 0.50 1 d P C 2
H35A H 0.3596 -0.1697 0.9776 0.081 Uiso 0.50 1 calc PR C 2
H35B H 0.3801 -0.2847 0.9573 0.081 Uiso 0.50 1 calc PR C 2
C36A C 0.3101(5) -0.2164(7) 0.8511(6) 0.062(2) Uiso 0.50 1 d P C 2
H36A H 0.2653 -0.2093 0.8648 0.074 Uiso 0.50 1 calc PR C 2
H36B H 0.3091 -0.2812 0.8177 0.074 Uiso 0.50 1 calc PR C 2

loop_
_atom_site_aniso_label
_atom_site_aniso_U_11
_atom_site_aniso_U_22
_atom_site_aniso_U_33
_atom_site_aniso_U_23
_atom_site_aniso_U_13
_atom_site_aniso_U_12
Ca1 0.0294(3) 0.0359(4) 0.0309(3) -0.0005(3) 0.0090(3) -0.0022(3)
S1 0.0366(4) 0.0379(5) 0.0394(4) -0.0086(3) 0.0177(4) -0.0044(3)
S2 0.0471(5) 0.0367(4) 0.0381(4) -0.0109(3) 0.0205(4) -0.0119(4)
S3 0.0381(4) 0.0395(5) 0.0474(5) -0.0050(4) 0.0213(4) -0.0034(3)
S4 0.0322(4) 0.0341(4) 0.0518(5) -0.0010(4) 0.0207(4) -0.0030(3)
P1 0.0302(4) 0.0313(4) 0.0263(4) -0.0020(3) 0.0096(3) -0.0034(3)
P2 0.0285(4) 0.0299(4) 0.0413(4) 0.0020(3) 0.0135(3) -0.0013(3)
O1 0.0441(13) 0.0366(13) 0.0489(13) 0.0051(10) 0.0007(11) 0.0018(10)
O2 0.0552(16) 0.080(2) 0.0752(19) -0.0391(16) 0.0379(15) -0.0225(14)
O3 0.0365(12) 0.0691(17) 0.0397(12) 0.0204(12) 0.0047(10) -0.0089(11)
C1 0.0344(16) 0.0374(18) 0.0260(14) 0.0017(12) 0.0022(13) -0.0067(13)
C2 0.063(2) 0.039(2) 0.0425(19) 0.0042(15) 0.0150(18) -0.0020(17)
C3 0.107(4) 0.040(2) 0.053(2) 0.0071(18) 0.018(2) -0.014(2)
C4 0.119(4) 0.062(3) 0.047(2) 0.016(2) 0.016(3) -0.033(3)
C5 0.110(4) 0.070(3) 0.0336(19) 0.0013(19) 0.021(2) -0.033(3)
C6 0.072(2) 0.046(2) 0.0333(17) 0.0008(15) 0.0173(18) -0.0130(18)
C7 0.0329(15) 0.0356(17) 0.0293(14) 0.0052(12) 0.0115(13) -0.0020(13)
C8 0.0416(19) 0.044(2) 0.060(2) -0.0020(17) 0.0141(17) 0.0071(16)
C9 0.041(2) 0.060(3) 0.088(3) -0.003(2) 0.011(2) 0.0143(19)
C10 0.0333(19) 0.078(3) 0.064(2) 0.018(2) 0.0025(18) 0.0096(19)
C11 0.041(2) 0.072(3) 0.045(2) -0.0068(19) -0.0028(17) -0.0051(19)
C12 0.0379(18) 0.055(2) 0.0389(18) -0.0066(16) 0.0069(15) 0.0007(16)
C13 0.0274(15) 0.0370(18) 0.0504(19) 0.0061(14) 0.0105(14) -0.0047(13)
C14 0.0309(16) 0.0343(18) 0.056(2) 0.0015(15) 0.0088(15) -0.0020(14)
C15 0.0336(18) 0.036(2) 0.082(3) 0.0021(18) 0.0090(19) 0.0000(15)
C16 0.040(2) 0.043(2) 0.082(3) 0.019(2) 0.004(2) -0.0023(17)
C17 0.060(2) 0.064(3) 0.056(2) 0.024(2) 0.010(2) -0.009(2)
C18 0.063(2) 0.050(2) 0.052(2) 0.0125(17) 0.0211(19) -0.0010(18)
C19 0.0310(15) 0.0257(15) 0.0451(17) 0.0005(13) 0.0121(14) 0.0003(12)
C20 0.0393(18) 0.045(2) 0.0489(19) -0.0021(16) 0.0148(16) -0.0011(15)
C21 0.050(2) 0.067(3) 0.047(2) -0.0052(19) 0.0122(18) -0.0005(19)
C22 0.0398(19) 0.061(3) 0.056(2) -0.0061(19) 0.0011(17) -0.0021(17)
C23 0.0353(19) 0.088(3) 0.064(3) -0.003(2) 0.0112(19) -0.016(2)
C24 0.0411(19) 0.072(3) 0.051(2) -0.0010(19) 0.0179(17) -0.0124(18)
C25 0.074(3) 0.055(3) 0.065(3) 0.013(2) -0.015(2) -0.015(2)
C26 0.088(4) 0.097(4) 0.077(3) 0.028(3) -0.026(3) 0.001(3)
C28 0.074(3) 0.049(3) 0.101(4) 0.022(3) -0.010(3) -0.005(2)
C32 0.128(5) 0.141(6) 0.076(3) -0.031(4) 0.056(4) 0.002(4)
C33 0.047(2) 0.074(3) 0.055(2) 0.019(2) 0.0231(19) 0.0151(19)

loop_
_atom_type_symbol
_atom_type_description
_atom_type_scat_dispersion_real
_atom_type_scat_dispersion_imag
_atom_type_scat_source
C C 0.0033 0.0016 'International Tables Vol C Tables 4.2.6.8 and 6.1.1.4'
H H 0.0000 0.0000 'International Tables Vol C Tables 4.2.6.8 and 6.1.1.4'
O O 0.0106 0.0060 'International Tables Vol C Tables 4.2.6.8 and 6.1.1.4'
P P 0.1023 0.0942 'International Tables Vol C Tables 4.2.6.8 and 6.1.1.4'
S S 0.1246 0.1234 'International Tables Vol C Tables 4.2.6.8 and 6.1.1.4'
Ca Ca 0.2262 0.3064 'International Tables Vol C Tables 4.2.6.8 and 6.1.1.4'

loop_
_geom_angle_atom_site_label_1
_geom_angle_atom_site_label_2
_geom_angle_atom_site_label_3
_geom_angle
O3 Ca1 O1 172.15(9)
O3 Ca1 O2 87.70(10)
O1 Ca1 O2 84.48(10)
O3 Ca1 S4 93.10(7)
O1 Ca1 S4 92.90(6)
O2 Ca1 S4 144.40(7)
O3 Ca1 S1 87.83(6)
O1 Ca1 S1 90.69(6)
O2 Ca1 S1 74.62(7)
S4 Ca1 S1 140.98(3)
O3 Ca1 S2 98.21(6)
O1 Ca1 S2 88.50(6)
O2 Ca1 S2 143.61(7)
S4 Ca1 S2 71.47(2)
S1 Ca1 S2 69.80(2)
O3 Ca1 S3 89.47(6)
O1 Ca1 S3 87.86(6)
O2 Ca1 S3 74.59(7)
S4 Ca1 S3 69.83(2)
S1 Ca1 S3 149.17(3)
S2 Ca1 S3 140.87(3)
O3 Ca1 P1 90.46(6)
O1 Ca1 P1 92.77(6)
O2 Ca1 P1 109.72(7)
S4 Ca1 P1 105.87(2)
S1 Ca1 P1 35.12(2)
S2 Ca1 P1 34.95(2)
S3 Ca1 P1 175.69(3)
O3 Ca1 P2 91.67(6)
O1 Ca1 P2 90.35(6)
O2 Ca1 P2 109.49(7)
S4 Ca1 P2 34.92(2)
S1 Ca1 P2 175.84(3)
S2 Ca1 P2 106.20(3)
S3 Ca1 P2 34.91(2)
P1 Ca1 P2 140.79(2)
P1 S1 Ca1 87.83(4)
P1 S2 Ca1 87.70(3)
P2 S3 Ca1 87.43(3)
P2 S4 Ca1 88.37(4)
C1 P1 C7 101.15(13)
C1 P1 S2 110.95(10)
C7 P1 S2 110.43(11)
C1 P1 S1 109.46(11)
C7 P1 S1 110.31(10)
S2 P1 S1 113.82(5)
C1 P1 Ca1 136.42(10)
C7 P1 Ca1 122.41(9)
S2 P1 Ca1 57.35(3)
S1 P1 Ca1 57.05(3)
C19 P2 C13 104.38(14)
C19 P2 S4 110.06(10)
C13 P2 S4 108.16(10)
C19 P2 S3 108.63(10)
C13 P2 S3 110.77(12)
S4 P2 S3 114.37(5)
C19 P2 Ca1 127.44(10)
C13 P2 Ca1 128.16(11)
S4 P2 Ca1 56.71(3)
S3 P2 Ca1 57.66(3)
C25 O1 C28 107.7(3)
C25 O1 Ca1 122.5(2)
C28 O1 Ca1 126.3(2)
C29A O2 C32 102.6(5)
C29A O2 C29 31.9(5)
C32 O2 C29 111.7(5)
C29A O2 Ca1 129.9(4)
C32 O2 Ca1 124.9(3)
C29 O2 Ca1 121.5(4)
C33 O3 C36A 101.9(4)
C33 O3 C36 110.0(3)
C36A O3 C36 31.5(4)
C33 O3 Ca1 122.76(19)
C36A O3 Ca1 126.7(4)
C36 O3 Ca1 127.3(3)
C6 C1 C2 119.4(3)
C6 C1 P1 119.9(3)
C2 C1 P1 120.6(2)
C1 C2 C3 119.8(3)
C1 C2 H2A 120.1
C3 C2 H2A 120.1
C4 C3 C2 120.0(4)
C4 C3 H3A 120.0
C2 C3 H3A 120.0
C5 C4 C3 120.3(4)
C5 C4 H4A 119.9
C3 C4 H4A 119.9
C4 C5 C6 120.5(4)
C4 C5 H5A 119.7
C6 C5 H5A 119.7
C1 C6 C5 120.0(4)
C1 C6 H6A 120.0
C5 C6 H6A 120.0
C12 C7 C8 118.9(3)
C12 C7 P1 119.8(2)
C8 C7 P1 121.2(3)
C7 C8 C9 119.6(4)
C7 C8 H8A 120.2
C9 C8 H8A 120.2
C10 C9 C8 120.8(4)
C10 C9 H9A 119.6
C8 C9 H9A 119.6
C9 C10 C11 120.2(4)
C9 C10 H10A 119.9
C11 C10 H10A 119.9
C10 C11 C12 119.8(4)
C10 C11 H11A 120.1
C12 C11 H11A 120.1
C11 C12 C7 120.7(3)
C11 C12 H12A 119.6
C7 C12 H12A 119.6
C18 C13 C14 119.0(3)
C18 C13 P2 121.9(3)
C14 C13 P2 118.8(3)
C13 C14 C15 120.5(3)
C13 C14 H14A 119.8
C15 C14 H14A 119.8
C16 C15 C14 119.9(4)
C16 C15 H15A 120.0
C14 C15 H15A 120.0
C15 C16 C17 120.4(4)
C15 C16 H16A 119.8
C17 C16 H16A 119.8
C16 C17 C18 120.2(4)
C16 C17 H17A 119.9
C18 C17 H17A 119.9
C13 C18 C17 120.0(4)
C13 C18 H18A 120.0
C17 C18 H18A 120.0
C24 C19 C20 118.0(3)
C24 C19 P2 119.3(2)
C20 C19 P2 122.6(2)
C19 C20 C21 120.9(3)
C19 C20 H20A 119.6
C21 C20 H20A 119.6
C22 C21 C20 119.9(3)
C22 C21 H21A 120.0
C20 C21 H21A 120.0
C23 C22 C21 119.7(4)
C23 C22 H22A 120.1
C21 C22 H22A 120.1
C22 C23 C24 120.6(3)
C22 C23 H23A 119.7
C24 C23 H23A 119.7
C23 C24 C19 120.9(3)
C23 C24 H24A 119.5
C19 C24 H24A 119.5
O1 C25 C26 108.1(4)
O1 C25 H25A 110.1
C26 C25 H25A 110.1
O1 C25 H25B 110.1
C26 C25 H25B 110.1
H25A C25 H25B 108.4
C27 C26 C25 107.3(5)
C27 C26 C27A 32.3(4)
C25 C26 C27A 102.9(5)
C27 C26 H26A 110.3
C25 C26 H26A 110.3
C27A C26 H26A 137.7
C27 C26 H26B 110.3
C25 C26 H26B 110.3
C27A C26 H26B 82.7
H26A C26 H26B 108.5
C27 C26 H26C 132.9
C25 C26 H26C 111.2
C27A C26 H26C 111.2
H26A C26 H26C 80.7
H26B C26 H26C 30.1
C27 C26 H26D 80.2
C25 C26 H26D 111.2
C27A C26 H26D 111.2
H26A C26 H26D 31.9
H26B C26 H26D 131.4
H26C C26 H26D 109.1
C26 C27 C28 105.7(6)
C26 C27 H27A 110.6
C28 C27 H27A 110.6
C26 C27 H27B 110.6
C28 C27 H27B 110.6
H27A C27 H27B 108.7
C28 C27A C26 101.7(7)
C28 C27A H27C 111.4
C26 C27A H27C 111.4
C28 C27A H27D 111.4
C26 C27A H27D 111.4
H27C C27A H27D 109.3
O1 C28 C27A 103.0(5)
O1 C28 C27 106.2(4)
C27A C28 C27 32.2(4)
O1 C28 H28A 110.5
C27A C28 H28A 137.3
C27 C28 H28A 110.5
O1 C28 H28B 110.5
C27A C28 H28B 82.5
C27 C28 H28B 110.5
H28A C28 H28B 108.7
O1 C28 H28C 111.2
C27A C28 H28C 111.2
C27 C28 H28C 80.6
H28A C28 H28C 31.6
H28B C28 H28C 131.3
O1 C28 H28D 111.2
C27A C28 H28D 111.2
C27 C28 H28D 133.8
H28A C28 H28D 80.9
H28B C28 H28D 30.3
H28C C28 H28D 109.1
C30 C29 O2 99.3(8)
C30 C29 H29A 111.9
O2 C29 H29A 111.9
C30 C29 H29B 111.9
O2 C29 H29B 111.9
H29A C29 H29B 109.6
C31 C30 C29 113.4(13)
C31 C30 H30A 108.9
C29 C30 H30A 108.9
C31 C30 H30B 108.9
C29 C30 H30B 108.9
H30A C30 H30B 107.7
C30 C31 C32 111.1(11)
C30 C31 H31A 109.4
C32 C31 H31A 109.4
C30 C31 H31B 109.4
C32 C31 H31B 109.4
H31A C31 H31B 108.0
O2 C29A C30A 123.5(8)
O2 C29A H29C 106.5
C30A C29A H29C 106.5
O2 C29A H29D 106.5
C30A C29A H29D 106.5
H29C C29A H29D 106.5
C29A C30A C31A 93.0(7)
C29A C30A H30C 113.1
C31A C30A H30C 113.1
C29A C30A H30D 113.1
C31A C30A H30D 113.1
H30C C30A H30D 110.5
C32 C31A C30A 93.9(6)
C32 C31A H31C 112.9
C30A C31A H31C 112.9
C32 C31A H31D 112.9
C30A C31A H31D 112.9
H31C C31A H31D 110.4
O2 C32 C31A 110.2(6)
O2 C32 C31 95.6(6)
C31A C32 C31 31.1(5)
O2 C32 H32A 112.6
C31A C32 H32A 81.6
C31 C32 H32A 112.6
O2 C32 H32B 112.6
C31A C32 H32B 125.6
C31 C32 H32B 112.6
H32A C32 H32B 110.1
O2 C32 H32C 109.6
C31A C32 H32C 109.6
C31 C32 H32C 140.4
H32A C32 H32C 29.6
H32B C32 H32C 85.8
O2 C32 H32D 109.6
C31A C32 H32D 109.6
C31 C32 H32D 90.4
H32A C32 H32D 128.7
H32B C32 H32D 23.4
H32C C32 H32D 108.1
O3 C33 C34A 106.6(5)
O3 C33 C34 102.8(4)
C34A C33 C34 26.5(5)
O3 C33 H33A 111.2
C34A C33 H33A 85.8
C34 C33 H33A 111.2
O3 C33 H33B 111.2
C34A C33 H33B 129.7
C34 C33 H33B 111.2
H33A C33 H33B 109.1
O3 C33 H33C 110.4
C34A C33 H33C 110.4
C34 C33 H33C 133.6
H33A C33 H33C 26.1
H33B C33 H33C 86.2
O3 C33 H33D 110.4
C34A C33 H33D 110.4
C34 C33 H33D 88.2
H33A C33 H33D 128.0
H33B C33 H33D 24.5
H33C C33 H33D 108.6
C35 C34 C33 110.7(7)
C35 C34 H34A 109.5
C33 C34 H34A 109.5
C35 C34 H34B 109.5
C33 C34 H34B 109.5
H34A C34 H34B 108.1
C34 C35 C36 103.7(7)
O3 C36 C35 95.1(5)
C35A C34A C33 105.3(8)
C35A C34A H34C 110.7
C33 C34A H34C 110.7
C35A C34A H34D 110.7
C33 C34A H34D 110.7
H34C C34A H34D 108.8
C34A C35A C36A 106.0(8)
C34A C35A H35A 110.5
C36A C35A H35A 110.5
C34A C35A H35B 110.5
C36A C35A H35B 110.5
H35A C35A H35B 108.7
C35A C36A O3 104.3(7)
C35A C36A H36A 110.9
O3 C36A H36A 110.9
C35A C36A H36B 110.9
O3 C36A H36B 110.9
H36A C36A H36B 108.9

loop_
_geom_bond_atom_site_label_1
_geom_bond_atom_site_label_2
_geom_bond_distance
Ca1 O3 2.373(2)
Ca1 O1 2.407(2)
Ca1 O2 2.435(2)
Ca1 S4 2.9103(10)
Ca1 S1 2.9118(10)
Ca1 S2 2.9217(9)
Ca1 S3 2.9434(10)
Ca1 P1 3.4673(9)
Ca1 P2 3.4803(10)
S1 P1 1.9960(10)
S2 P1 1.9879(11)
S3 P2 1.9939(11)
S4 P2 1.9930(10)
P1 C1 1.816(3)
P1 C7 1.822(3)
P2 C19 1.814(3)
P2 C13 1.828(3)
O1 C25 1.424(5)
O1 C28 1.444(5)
O2 C29A 1.342(9)
O2 C32 1.436(6)
O2 C29 1.541(10)
O3 C33 1.426(4)
O3 C36A 1.491(9)
O3 C36 1.490(7)
C1 C6 1.376(4)
C1 C2 1.388(5)
C2 C3 1.390(5)
C2 H2A 0.9500
C3 C4 1.371(6)
C3 H3A 0.9500
C4 C5 1.358(6)
C4 H4A 0.9500
C5 C6 1.390(5)
C5 H5A 0.9500
C6 H6A 0.9500
C7 C12 1.385(4)
C7 C8 1.386(4)
C8 C9 1.389(5)
C8 H8A 0.9500
C9 C10 1.359(6)
C9 H9A 0.9500
C10 C11 1.370(6)
C10 H10A 0.9500
C11 C12 1.380(5)
C11 H11A 0.9500
C12 H12A 0.9500
C13 C18 1.384(5)
C13 C14 1.389(5)
C14 C15 1.393(5)
C14 H14A 0.9500
C15 C16 1.366(6)
C15 H15A 0.9500
C16 C17 1.372(6)
C16 H16A 0.9500
C17 C18 1.394(5)
C17 H17A 0.9500
C18 H18A 0.9500
C19 C24 1.389(4)
C19 C20 1.384(4)
C20 C21 1.394(5)
C20 H20A 0.9500
C21 C22 1.373(5)
C21 H21A 0.9500
C22 C23 1.371(5)
C22 H22A 0.9500
C23 C24 1.377(5)
C23 H23A 0.9500
C24 H24A 0.9500
C25 C26 1.469(6)
C25 H25A 0.9900
C25 H25B 0.9900
C26 C27 1.403(9)
C26 C27A 1.562(12)
C26 H26A 0.9900
C26 H26B 0.9900
C26 H26C 0.9900
C26 H26D 0.9900
C27 C28 1.545(9)
C27 H27A 0.9900
C27 H27B 0.9900
C27A C28 1.468(11)
C27A H27C 0.9900
C27A H27D 0.9900
C28 H28A 0.9900
C28 H28B 0.9900
C28 H28C 0.9900
C28 H28D 0.9900
C29 C30 1.501(17)
C29 H29A 0.9900
C29 H29B 0.9900
C30 C31 1.161(16)
C30 H30A 0.9900
C30 H30B 0.9900
C31 C32 1.640(12)
C31 H31A 0.9900
C31 H31B 0.9900
C29A C30A 1.378(13)
C29A H29C 0.9900
C29A H29D 0.9900
C30A C31A 1.913(13)
C30A H30C 0.9900
C30A H30D 0.9900
C31A C32 1.437(9)
C31A H31C 0.9900
C31A H31D 0.9900
C32 H32A 0.9900
C32 H32B 0.9900
C32 H32C 0.9900
C32 H32D 0.9900
C33 C34A 1.515(11)
C33 C34 1.538(9)
C33 H33A 0.9900
C33 H33B 0.9900
C33 H33C 0.9900
C33 H33D 0.9900
C34 C35 1.342(12)
C34 H34A 0.9900
C34 H34B 0.9900
C35 C36 1.667(12)
C34A C35A 1.442(13)
C34A H34C 0.9900
C34A H34D 0.9900
C35A C36A 1.450(12)
C35A H35A 0.9900
C35A H35B 0.9900
C36A H36A 0.9900
C36A H36B 0.9900
